data_7022330
loop_
_publ_author_name
'Weber, Lothar'
'Kahlert, Jan'
'B\"ohling, Lena'
'Brockhinke, Andreas'
'Stammler, Hans-Georg'
'Neumann, Beate'
'Harder, Rachel A.'
'Low, Paul J.'
'Fox, Mark A.'

_publ_section_title
;
 Electrochemical and spectroelectrochemical studies of
 C-benzodiazaborolyl-ortho-carboranes.
;
_journal_issue 6
_journal_name_full 'Dalton transactions (Cambridge, England : 2003)'
_journal_page_first 2266
_journal_page_last 2281
_journal_paper_doi 10.1039/c2dt32378h
_journal_volume 42
_journal_year 2013
_chemical_formula_moiety 'C26 H37 B11 N2'
_chemical_formula_sum 'C26 H37 B11 N2'
_chemical_formula_weight 496.49
_chemical_name_systematic
;
?
;
_space_group_IT_number 14
_symmetry_cell_setting monoclinic
_symmetry_space_group_name_Hall '-P 2ybc'
_symmetry_space_group_name_H-M 'P 1 21/c 1'
_atom_sites_solution_hydrogens geom
_atom_sites_solution_primary direct
_atom_sites_solution_secondary difmap
_audit_creation_method SHELXL-97
_cell_angle_alpha 90.00
_cell_angle_beta 106.751(2)
_cell_angle_gamma 90.00
_cell_formula_units_Z 8
_cell_length_a 24.2528(8)
_cell_length_b 11.4383(4)
_cell_length_c 21.4261(7)
_cell_measurement_reflns_used 137055
_cell_measurement_temperature 100(2)
_cell_measurement_theta_max 25.028
_cell_measurement_theta_min 2.910
_cell_volume 5691.6(3)
_computing_cell_refinement 'HKL Scalepack (Otwinowski & Minor 1997)'
_computing_data_collection 'Collect, Bruker AXS, 2004'
_computing_data_reduction 'Denzo and Scalepack (Otwinowski & Minor, 1997)'
_computing_molecular_graphics 'SHELXTL-PLUS (1990)'
_computing_publication_material 'SHELXL-97 (Sheldrick, 1997)'
_computing_structure_refinement 'SHELXL-97 (Sheldrick, 1997)'
_computing_structure_solution 'SHELXS-97 (Sheldrick, 1990)'
_diffrn_ambient_temperature 100(2)
_diffrn_measured_fraction_theta_full 0.987
_diffrn_measured_fraction_theta_max 0.987
_diffrn_measurement_device_type KappaCCD
_diffrn_measurement_method CCD
_diffrn_radiation_monochromator graphite
_diffrn_radiation_source 'fine-focus sealed tube'
_diffrn_radiation_type MoK\a
_diffrn_radiation_wavelength 0.71073
_diffrn_reflns_av_R_equivalents 0.098
_diffrn_reflns_av_sigmaI/netI 0.0599
_diffrn_reflns_limit_h_max 28
_diffrn_reflns_limit_h_min -28
_diffrn_reflns_limit_k_max 13
_diffrn_reflns_limit_k_min -13
_diffrn_reflns_limit_l_max 25
_diffrn_reflns_limit_l_min -25
_diffrn_reflns_number 61515
_diffrn_reflns_theta_full 24.97
_diffrn_reflns_theta_max 24.97
_diffrn_reflns_theta_min 2.98
_exptl_absorpt_coefficient_mu 0.061
_exptl_absorpt_correction_T_max 0.9879
_exptl_absorpt_correction_T_min 0.9819
_exptl_absorpt_correction_type multi-scan
_exptl_absorpt_process_details 'Denzo and Scalepack (Otwinowski & Minor, 1997)'
_exptl_crystal_colour Colourless
_exptl_crystal_density_diffrn 1.159
_exptl_crystal_density_method 'not measured'
_exptl_crystal_description fragment
_exptl_crystal_F_000 2096
_exptl_crystal_size_max 0.30
_exptl_crystal_size_mid 0.28
_exptl_crystal_size_min 0.20
_refine_diff_density_max 0.319
_refine_diff_density_min -0.229
_refine_diff_density_rms 0.041
_refine_ls_extinction_method none
_refine_ls_goodness_of_fit_ref 1.021
_refine_ls_hydrogen_treatment mixed
_refine_ls_matrix_type full
_refine_ls_number_parameters 793
_refine_ls_number_reflns 9870
_refine_ls_number_restraints 0
_refine_ls_restrained_S_all 1.021
_refine_ls_R_factor_all 0.0823
_refine_ls_R_factor_gt 0.0513
_refine_ls_shift/su_max 0.000
_refine_ls_shift/su_mean 0.000
_refine_ls_structure_factor_coef Fsqd
_refine_ls_weighting_details 'calc w=1/[\s^2^(Fo^2^)+(0.0627P)^2^+1.7264P] where P=(Fo^2^+2Fc^2^)/3'
_refine_ls_weighting_scheme calc
_refine_ls_wR_factor_gt 0.1214
_refine_ls_wR_factor_ref 0.1388
_reflns_number_gt 6819
_reflns_number_total 9870
_reflns_threshold_expression >2sigma(I)
_cod_data_source_file c2dt32378h.txt
_cod_data_source_block compound11
_cod_depositor_comments
;
The following automatic conversions were performed:

'_symmetry_cell_setting' value 'Monoclinic' changed to 'monoclinic'
according to /home/saulius/struct/CIF-dictionaries/cif_core.dic
dictionary named 'cif_core.dic' version 2.4.2 from 2011-04-26.

Automatic conversion script
Id: cif_fix_values 1891 2012-01-12 08:04:46Z andrius 
;
_cod_original_sg_symbol_H-M 'P 21/c'
_cod_database_code 7022330

loop_
_symmetry_equiv_pos_as_xyz
'x, y, z'
'-x, y+1/2, -z+1/2'
'-x, -y, -z'
'x, -y-1/2, z-1/2'

loop_
_atom_site_label
_atom_site_type_symbol
_atom_site_fract_x
_atom_site_fract_y
_atom_site_fract_z
_atom_site_U_iso_or_equiv
_atom_site_adp_type
_atom_site_occupancy
_atom_site_symmetry_multiplicity
_atom_site_calc_flag
_atom_site_refinement_flags
N1 N 0.13827(7) 0.11011(14) 0.31963(7) 0.0294(4) Uani 1 1 d .
N2 N 0.15091(7) 0.22382(14) 0.23610(7) 0.0285(4) Uani 1 1 d .
B1 B 0.13142(10) 0.1111(2) 0.25056(11) 0.0294(5) Uani 1 1 d .
B2 B 0.07968(10) -0.1171(2) 0.22611(11) 0.0317(5) Uani 1 1 d .
H2 H 0.0691(8) -0.1145(16) 0.2720(9) 0.026(5) Uiso 1 1 d .
B3 B 0.15094(11) -0.1222(2) 0.21989(12) 0.0321(5) Uani 1 1 d .
H3 H 0.1851(10) -0.1235(19) 0.2647(10) 0.043(6) Uiso 1 1 d .
B4 B 0.15370(11) -0.0336(2) 0.15328(11) 0.0332(6) Uani 1 1 d .
H4 H 0.1913(9) 0.0208(18) 0.1574(9) 0.034(5) Uiso 1 1 d .
B5 B 0.08329(10) 0.0268(2) 0.11819(11) 0.0320(5) Uani 1 1 d .
H5 H 0.0766(8) 0.1164(18) 0.0995(9) 0.033(5) Uiso 1 1 d .
B6 B 0.03635(11) -0.0927(2) 0.08713(12) 0.0346(6) Uani 1 1 d .
H6 H -0.0007(10) -0.0781(19) 0.0471(10) 0.043(6) Uiso 1 1 d .
B7 B 0.03324(11) -0.1804(2) 0.15445(12) 0.0365(6) Uani 1 1 d .
H7 H -0.0074(10) -0.2215(19) 0.1560(10) 0.042(6) Uiso 1 1 d .
B8 B 0.10283(11) -0.2404(2) 0.18977(12) 0.0372(6) Uani 1 1 d .
H8 H 0.1097(8) -0.3271(19) 0.2139(9) 0.034(5) Uiso 1 1 d .
B9 B 0.14903(11) -0.1879(2) 0.14440(12) 0.0372(6) Uani 1 1 d .
H9 H 0.1846(10) -0.2398(19) 0.1370(10) 0.046(6) Uiso 1 1 d .
B10 B 0.10750(10) -0.0953(2) 0.08153(12) 0.0327(6) Uani 1 1 d .
H10 H 0.1161(9) -0.0870(17) 0.0344(10) 0.037(6) Uiso 1 1 d .
B11 B 0.07624(12) -0.2240(2) 0.10395(12) 0.0383(6) Uani 1 1 d .
H11 H 0.0617(9) -0.301(2) 0.0699(10) 0.042(6) Uiso 1 1 d .
C1 C 0.15989(8) 0.22011(17) 0.34511(9) 0.0280(4) Uani 1 1 d .
C2 C 0.16778(8) 0.28839(18) 0.29485(9) 0.0291(5) Uani 1 1 d .
C3 C 0.18935(8) 0.40128(18) 0.30730(10) 0.0317(5) Uani 1 1 d .
H3A H 0.1953 0.4479 0.2732 0.038 Uiso 1 1 calc R
C4 C 0.20203(8) 0.44502(19) 0.37048(10) 0.0337(5) Uani 1 1 d .
C5 C 0.19348(9) 0.37634(19) 0.42126(10) 0.0335(5) Uani 1 1 d .
C6 C 0.17242(8) 0.26232(18) 0.40847(10) 0.0321(5) Uani 1 1 d .
H6A H 0.1668 0.2147 0.4424 0.038 Uiso 1 1 calc R
C7 C 0.22348(10) 0.5692(2) 0.38397(11) 0.0440(6) Uani 1 1 d .
H7A H 0.2202 0.6093 0.3426 0.066 Uiso 1 1 calc R
H7B H 0.2639 0.5684 0.4104 0.066 Uiso 1 1 calc R
H7C H 0.2003 0.6104 0.4076 0.066 Uiso 1 1 calc R
C8 C 0.20661(10) 0.4255(2) 0.48946(10) 0.0406(5) Uani 1 1 d .
H8A H 0.1945 0.3695 0.5175 0.061 Uiso 1 1 calc R
H8B H 0.1857 0.4992 0.4884 0.061 Uiso 1 1 calc R
H8C H 0.2481 0.4397 0.5067 0.061 Uiso 1 1 calc R
C9 C 0.12604(9) 0.02523(18) 0.36353(9) 0.0297(5) Uani 1 1 d .
C10 C 0.07447(9) 0.03061(19) 0.37923(10) 0.0345(5) Uani 1 1 d .
H10A H 0.0477 0.0912 0.3617 0.041 Uiso 1 1 calc R
C11 C 0.06190(10) -0.0517(2) 0.42026(10) 0.0387(5) Uani 1 1 d .
H11A H 0.0263 -0.0484 0.4305 0.046 Uiso 1 1 calc R
C12 C 0.10136(10) -0.1391(2) 0.44654(10) 0.0406(6) Uani 1 1 d .
H12A H 0.0924 -0.1973 0.4738 0.049 Uiso 1 1 calc R
C13 C 0.15343(10) -0.14154(19) 0.43316(10) 0.0379(5) Uani 1 1 d .
H13A H 0.1809 -0.2000 0.4524 0.046 Uiso 1 1 calc R
C14 C 0.16624(9) -0.05926(19) 0.39174(9) 0.0340(5) Uani 1 1 d .
H14A H 0.2024 -0.0610 0.3829 0.041 Uiso 1 1 calc R
C15 C 0.15207(8) 0.28413(18) 0.17715(9) 0.0287(5) Uani 1 1 d .
C16 C 0.19607(8) 0.26534(18) 0.14927(9) 0.0307(5) Uani 1 1 d .
H16A H 0.2243 0.2071 0.1666 0.037 Uiso 1 1 calc R
C17 C 0.19923(9) 0.33106(19) 0.09613(9) 0.0334(5) Uani 1 1 d .
H17A H 0.2298 0.3181 0.0774 0.040 Uiso 1 1 calc R
C18 C 0.15838(10) 0.41503(19) 0.07029(10) 0.0393(5) Uani 1 1 d .
H18A H 0.1604 0.4594 0.0335 0.047 Uiso 1 1 calc R
C19 C 0.11430(10) 0.4345(2) 0.09816(11) 0.0411(5) Uani 1 1 d .
H19A H 0.0860 0.4922 0.0804 0.049 Uiso 1 1 calc R
C20 C 0.11136(9) 0.36999(19) 0.15186(10) 0.0362(5) Uani 1 1 d .
H20A H 0.0815 0.3846 0.1714 0.043 Uiso 1 1 calc R
C21 C 0.11107(8) 0.00358(18) 0.20184(9) 0.0288(5) Uani 1 1 d .
C22 C 0.03959(8) -0.03116(18) 0.16198(9) 0.0311(5) Uani 1 1 d .
C23 C -0.01179(9) 0.04306(19) 0.17175(10) 0.0354(5) Uani 1 1 d .
C24 C 0.00681(9) 0.16678(19) 0.19548(11) 0.0396(5) Uani 1 1 d .
H24A H -0.0271 0.2128 0.1960 0.059 Uiso 1 1 calc R
H24B H 0.0261 0.2035 0.1661 0.059 Uiso 1 1 calc R
H24C H 0.0335 0.1634 0.2396 0.059 Uiso 1 1 calc R
C25 C -0.03883(9) -0.0158(2) 0.22005(11) 0.0424(6) Uani 1 1 d .
H25A H -0.0103 -0.0201 0.2630 0.064 Uiso 1 1 calc R
H25B H -0.0514 -0.0949 0.2048 0.064 Uiso 1 1 calc R
H25C H -0.0721 0.0299 0.2232 0.064 Uiso 1 1 calc R
C26 C -0.05830(9) 0.0536(2) 0.10573(10) 0.0415(6) Uani 1 1 d .
H26A H -0.0904 0.1008 0.1110 0.062 Uiso 1 1 calc R
H26B H -0.0723 -0.0245 0.0901 0.062 Uiso 1 1 calc R
H26C H -0.0418 0.0913 0.0741 0.062 Uiso 1 1 calc R
N3 N 0.35008(7) 0.42342(15) 0.18661(8) 0.0316(4) Uani 1 1 d .
N4 N 0.36755(7) 0.30150(15) 0.10936(8) 0.0315(4) Uani 1 1 d .
B12 B 0.36607(10) 0.4225(2) 0.12729(11) 0.0324(5) Uani 1 1 d .
B13 B 0.37810(11) 0.6734(2) 0.11962(12) 0.0344(6) Uani 1 1 d .
H13 H 0.3798(8) 0.6839(17) 0.1706(9) 0.029(5) Uiso 1 1 d .
B14 B 0.31565(11) 0.6251(2) 0.05887(12) 0.0347(6) Uani 1 1 d .
H14 H 0.2790(9) 0.6045(18) 0.0727(10) 0.038(6) Uiso 1 1 d .
B15 B 0.33815(11) 0.5329(2) 0.00443(11) 0.0349(6) Uani 1 1 d .
H15 H 0.3127(8) 0.4502(18) -0.0153(9) 0.033(5) Uiso 1 1 d .
B16 B 0.41510(11) 0.5253(2) 0.03230(11) 0.0344(6) Uani 1 1 d .
H16 H 0.4390(9) 0.446(2) 0.0302(10) 0.043(6) Uiso 1 1 d .
B17 B 0.44118(11) 0.6683(2) 0.02496(12) 0.0378(6) Uani 1 1 d .
H17 H 0.4845(9) 0.6768(18) 0.0182(9) 0.034(5) Uiso 1 1 d .
B18 B 0.41908(12) 0.7602(2) 0.08022(12) 0.0375(6) Uani 1 1 d .
H18 H 0.4496(9) 0.8314(19) 0.1099(10) 0.042(6) Uiso 1 1 d .
B19 B 0.34251(12) 0.7672(2) 0.05421(12) 0.0388(6) Uani 1 1 d .
H19 H 0.3200(9) 0.848(2) 0.0645(10) 0.042(6) Uiso 1 1 d .
B20 B 0.31830(11) 0.6792(2) -0.01772(12) 0.0369(6) Uani 1 1 d .
H20 H 0.2794(9) 0.6991(18) -0.0579(10) 0.038(6) Uiso 1 1 d .
B21 B 0.37951(11) 0.6174(2) -0.03430(12) 0.0363(6) Uani 1 1 d .
H21 H 0.3811(9) 0.5951(18) -0.0835(10) 0.040(6) Uiso 1 1 d .
B22 B 0.38196(12) 0.7635(2) -0.00421(12) 0.0392(6) Uani 1 1 d .
H22 H 0.3865(10) 0.839(2) -0.0303(11) 0.048(6) Uiso 1 1 d .
C27 C 0.34245(8) 0.30708(18) 0.20416(9) 0.0306(5) Uani 1 1 d .
C28 C 0.35262(8) 0.23347(18) 0.15702(9) 0.0303(5) Uani 1 1 d .
C29 C 0.34631(8) 0.11383(19) 0.16189(10) 0.0335(5) Uani 1 1 d .
H29 H 0.3536 0.0632 0.1300 0.040 Uiso 1 1 calc R
C30 C 0.32930(9) 0.06791(19) 0.21364(10) 0.0338(5) Uani 1 1 d .
C31 C 0.31795(8) 0.14349(19) 0.26061(10) 0.0336(5) Uani 1 1 d .
C32 C 0.32527(9) 0.26392(19) 0.25581(10) 0.0327(5) Uani 1 1 d .
H32 H 0.3185 0.3154 0.2876 0.039 Uiso 1 1 calc R
C33 C 0.32402(10) -0.0623(2) 0.21952(11) 0.0442(6) Uani 1 1 d .
H33A H 0.3331 -0.1008 0.1828 0.066 Uiso 1 1 calc R
H33B H 0.2846 -0.0820 0.2190 0.066 Uiso 1 1 calc R
H33C H 0.3509 -0.0890 0.2605 0.066 Uiso 1 1 calc R
C34 C 0.29645(9) 0.0965(2) 0.31501(10) 0.0389(5) Uani 1 1 d .
H34A H 0.2907 0.1613 0.3424 0.058 Uiso 1 1 calc R
H34B H 0.3248 0.0418 0.3415 0.058 Uiso 1 1 calc R
H34C H 0.2598 0.0557 0.2966 0.058 Uiso 1 1 calc R
C35 C 0.34220(9) 0.51514(18) 0.22923(9) 0.0318(5) Uani 1 1 d .
C36 C 0.38671(9) 0.54185(19) 0.28475(10) 0.0369(5) Uani 1 1 d .
H36 H 0.4218 0.4992 0.2945 0.044 Uiso 1 1 calc R
C37 C 0.37997(10) 0.6306(2) 0.32582(10) 0.0377(5) Uani 1 1 d .
H37 H 0.4108 0.6509 0.3629 0.045 Uiso 1 1 calc R
C38 C 0.32817(10) 0.6896(2) 0.31273(11) 0.0421(6) Uani 1 1 d .
H38 H 0.3232 0.7502 0.3409 0.051 Uiso 1 1 calc R
C39 C 0.28337(10) 0.65995(19) 0.25809(10) 0.0387(5) Uani 1 1 d .
H39 H 0.2477 0.7001 0.2495 0.046 Uiso 1 1 calc R
C40 C 0.28994(9) 0.57375(19) 0.21650(10) 0.0336(5) Uani 1 1 d .
H40 H 0.2591 0.5542 0.1793 0.040 Uiso 1 1 calc R
C41 C 0.38297(9) 0.24066(18) 0.05794(10) 0.0315(5) Uani 1 1 d .
C42 C 0.34201(9) 0.21923(18) -0.00109(10) 0.0359(5) Uani 1 1 d .
H42 H 0.3040 0.2487 -0.0088 0.043 Uiso 1 1 calc R
C43 C 0.35653(11) 0.1548(2) -0.04876(11) 0.0427(6) Uani 1 1 d .
H43 H 0.3284 0.1401 -0.0891 0.051 Uiso 1 1 calc R
C44 C 0.41147(11) 0.1121(2) -0.03798(12) 0.0478(6) Uani 1 1 d .
H44 H 0.4215 0.0697 -0.0712 0.057 Uiso 1 1 calc R
C45 C 0.45219(11) 0.1313(2) 0.02158(12) 0.0477(6) Uani 1 1 d .
H45 H 0.4900 0.1008 0.0294 0.057 Uiso 1 1 calc R
C46 C 0.43785(10) 0.1945(2) 0.06961(11) 0.0405(5) Uani 1 1 d .
H46 H 0.4656 0.2064 0.1106 0.049 Uiso 1 1 calc R
C47 C 0.37438(8) 0.53417(18) 0.08633(9) 0.0318(5) Uani 1 1 d .
C48 C 0.43709(9) 0.61599(19) 0.09954(10) 0.0345(5) Uani 1 1 d .
C49 C 0.49323(9) 0.5853(2) 0.15550(10) 0.0402(5) Uani 1 1 d .
C50 C 0.49394(10) 0.4590(2) 0.17801(12) 0.0523(7) Uani 1 1 d .
H50A H 0.4881 0.4067 0.1404 0.078 Uiso 1 1 calc R
H50B H 0.4630 0.4471 0.1984 0.078 Uiso 1 1 calc R
H50C H 0.5311 0.4419 0.2097 0.078 Uiso 1 1 calc R
C51 C 0.50016(11) 0.6647(2) 0.21499(11) 0.0534(7) Uani 1 1 d .
H51A H 0.5379 0.6512 0.2464 0.080 Uiso 1 1 calc R
H51B H 0.4699 0.6470 0.2355 0.080 Uiso 1 1 calc R
H51C H 0.4971 0.7467 0.2011 0.080 Uiso 1 1 calc R
C52 C 0.54481(10) 0.6038(3) 0.12979(12) 0.0533(7) Uani 1 1 d .
H52A H 0.5803 0.5871 0.1644 0.080 Uiso 1 1 calc R
H52B H 0.5454 0.6851 0.1155 0.080 Uiso 1 1 calc R
H52C H 0.5420 0.5513 0.0929 0.080 Uiso 1 1 calc R

loop_
_atom_site_aniso_label
_atom_site_aniso_U_11
_atom_site_aniso_U_22
_atom_site_aniso_U_33
_atom_site_aniso_U_23
_atom_site_aniso_U_13
_atom_site_aniso_U_12
N1 0.0293(9) 0.0314(10) 0.0273(9) 0.0004(7) 0.0076(7) -0.0013(7)
N2 0.0296(9) 0.0315(10) 0.0252(8) -0.0012(7) 0.0091(7) -0.0008(7)
B1 0.0247(12) 0.0329(14) 0.0305(12) 0.0008(10) 0.0079(10) 0.0028(10)
B2 0.0332(13) 0.0311(13) 0.0305(13) 0.0001(10) 0.0088(10) -0.0017(11)
B3 0.0330(13) 0.0296(13) 0.0341(13) 0.0001(11) 0.0104(11) 0.0037(11)
B4 0.0325(13) 0.0365(14) 0.0322(13) -0.0034(11) 0.0117(10) 0.0008(11)
B5 0.0332(13) 0.0357(15) 0.0274(12) -0.0010(11) 0.0091(10) -0.0039(11)
B6 0.0358(14) 0.0380(15) 0.0307(13) -0.0051(11) 0.0107(11) -0.0057(11)
B7 0.0418(15) 0.0349(15) 0.0338(13) -0.0052(11) 0.0123(11) -0.0071(12)
B8 0.0451(15) 0.0320(14) 0.0371(14) 0.0010(11) 0.0160(12) 0.0023(12)
B9 0.0419(15) 0.0365(15) 0.0353(13) -0.0020(11) 0.0143(11) 0.0030(12)
B10 0.0367(14) 0.0348(14) 0.0286(12) -0.0034(10) 0.0127(10) -0.0051(11)
B11 0.0465(15) 0.0359(15) 0.0343(13) -0.0055(12) 0.0147(12) -0.0045(12)
C1 0.0260(10) 0.0286(11) 0.0291(10) 0.0001(9) 0.0074(8) 0.0006(9)
C2 0.0240(10) 0.0326(12) 0.0311(11) -0.0012(9) 0.0086(8) 0.0026(9)
C3 0.0285(11) 0.0337(12) 0.0356(11) 0.0012(9) 0.0134(9) -0.0022(9)
C4 0.0265(11) 0.0371(12) 0.0385(12) -0.0049(10) 0.0109(9) -0.0032(9)
C5 0.0283(11) 0.0382(13) 0.0342(11) -0.0033(10) 0.0092(9) 0.0016(9)
C6 0.0299(11) 0.0368(13) 0.0299(11) 0.0017(9) 0.0093(9) 0.0012(9)
C7 0.0478(14) 0.0431(14) 0.0461(13) -0.0118(11) 0.0217(11) -0.0139(11)
C8 0.0421(13) 0.0443(14) 0.0355(12) -0.0082(10) 0.0115(10) 0.0001(11)
C9 0.0343(11) 0.0314(12) 0.0231(10) -0.0004(9) 0.0076(8) -0.0023(9)
C10 0.0344(12) 0.0371(13) 0.0314(11) -0.0022(10) 0.0086(9) -0.0005(10)
C11 0.0412(13) 0.0452(14) 0.0328(11) -0.0039(10) 0.0156(10) -0.0098(11)
C12 0.0580(15) 0.0354(13) 0.0318(11) -0.0021(10) 0.0183(11) -0.0098(11)
C13 0.0500(14) 0.0313(12) 0.0320(11) 0.0012(9) 0.0110(10) 0.0039(10)
C14 0.0377(12) 0.0373(13) 0.0280(11) -0.0026(9) 0.0109(9) 0.0011(10)
C15 0.0284(11) 0.0305(11) 0.0261(10) -0.0006(9) 0.0061(8) -0.0034(9)
C16 0.0271(11) 0.0318(12) 0.0314(11) 0.0003(9) 0.0057(9) -0.0014(9)
C17 0.0294(11) 0.0406(13) 0.0316(11) -0.0012(10) 0.0111(9) -0.0028(10)
C18 0.0470(14) 0.0380(13) 0.0317(11) 0.0062(10) 0.0094(10) -0.0046(11)
C19 0.0383(13) 0.0378(13) 0.0466(13) 0.0097(11) 0.0114(11) 0.0065(10)
C20 0.0361(12) 0.0382(13) 0.0377(12) 0.0025(10) 0.0160(10) 0.0018(10)
C21 0.0276(11) 0.0321(12) 0.0276(10) 0.0012(9) 0.0095(8) -0.0013(9)
C22 0.0292(11) 0.0338(12) 0.0295(10) -0.0017(9) 0.0071(9) -0.0055(9)
C23 0.0302(11) 0.0397(13) 0.0361(11) -0.0011(10) 0.0094(9) 0.0006(10)
C24 0.0348(12) 0.0395(13) 0.0441(13) -0.0021(10) 0.0109(10) 0.0056(10)
C25 0.0361(12) 0.0495(15) 0.0463(13) -0.0007(11) 0.0195(10) -0.0019(11)
C26 0.0306(12) 0.0480(14) 0.0410(12) -0.0023(11) 0.0025(10) 0.0034(10)
N3 0.0346(10) 0.0304(10) 0.0308(9) -0.0004(8) 0.0110(7) 0.0006(8)
N4 0.0330(9) 0.0331(10) 0.0288(9) 0.0009(8) 0.0094(7) 0.0008(8)
B12 0.0279(12) 0.0364(14) 0.0309(12) 0.0012(11) 0.0054(10) 0.0007(11)
B13 0.0380(14) 0.0320(14) 0.0349(13) -0.0015(11) 0.0134(11) 0.0002(11)
B14 0.0316(13) 0.0351(14) 0.0381(13) 0.0058(11) 0.0113(11) 0.0042(11)
B15 0.0372(14) 0.0372(15) 0.0287(12) 0.0003(11) 0.0071(10) -0.0009(11)
B16 0.0377(14) 0.0374(15) 0.0316(13) -0.0018(11) 0.0155(11) -0.0011(12)
B17 0.0376(15) 0.0405(15) 0.0373(14) -0.0012(11) 0.0141(11) -0.0038(12)
B18 0.0441(15) 0.0333(14) 0.0364(13) -0.0005(11) 0.0138(12) -0.0051(12)
B19 0.0468(16) 0.0346(15) 0.0352(14) 0.0022(11) 0.0122(12) 0.0022(12)
B20 0.0393(15) 0.0362(15) 0.0350(13) 0.0030(11) 0.0102(11) -0.0012(12)
B21 0.0464(15) 0.0350(14) 0.0290(13) 0.0013(11) 0.0131(11) 0.0005(12)
B22 0.0477(16) 0.0367(15) 0.0353(14) 0.0032(12) 0.0154(12) -0.0032(12)
C27 0.0268(11) 0.0324(12) 0.0301(11) 0.0026(9) 0.0043(9) 0.0023(9)
C28 0.0254(10) 0.0357(13) 0.0272(10) 0.0020(9) 0.0036(8) 0.0026(9)
C29 0.0290(11) 0.0354(13) 0.0348(11) -0.0006(9) 0.0073(9) 0.0003(9)
C30 0.0294(11) 0.0338(12) 0.0356(11) 0.0042(10) 0.0053(9) 0.0015(9)
C31 0.0255(11) 0.0383(13) 0.0338(11) 0.0049(10) 0.0035(9) 0.0018(9)
C32 0.0324(11) 0.0360(13) 0.0291(11) 0.0029(9) 0.0079(9) 0.0030(9)
C33 0.0476(14) 0.0382(14) 0.0478(13) 0.0048(11) 0.0154(11) -0.0018(11)
C34 0.0353(12) 0.0385(13) 0.0436(12) 0.0087(10) 0.0126(10) 0.0019(10)
C35 0.0377(12) 0.0314(12) 0.0287(11) 0.0027(9) 0.0133(9) -0.0014(10)
C36 0.0378(12) 0.0417(13) 0.0327(11) 0.0023(10) 0.0126(10) 0.0016(10)
C37 0.0437(13) 0.0435(13) 0.0255(11) -0.0022(10) 0.0091(10) -0.0040(11)
C38 0.0601(16) 0.0350(13) 0.0368(12) -0.0042(10) 0.0227(11) -0.0037(11)
C39 0.0440(13) 0.0364(13) 0.0399(12) 0.0040(10) 0.0187(11) 0.0052(10)
C40 0.0341(12) 0.0385(13) 0.0306(11) 0.0016(10) 0.0130(9) -0.0019(10)
C41 0.0354(12) 0.0286(11) 0.0328(11) -0.0011(9) 0.0132(9) 0.0002(9)
C42 0.0394(12) 0.0331(12) 0.0349(12) 0.0001(10) 0.0102(10) -0.0015(10)
C43 0.0557(15) 0.0370(13) 0.0335(12) -0.0012(10) 0.0097(11) -0.0049(11)
C44 0.0675(17) 0.0362(14) 0.0492(14) -0.0076(11) 0.0319(13) -0.0049(12)
C45 0.0466(14) 0.0402(14) 0.0627(16) -0.0083(12) 0.0260(13) -0.0010(11)
C46 0.0391(13) 0.0394(13) 0.0431(13) -0.0070(10) 0.0119(10) -0.0016(10)
C47 0.0278(11) 0.0349(12) 0.0325(11) -0.0024(9) 0.0083(9) -0.0019(9)
C48 0.0331(12) 0.0358(12) 0.0359(11) -0.0019(9) 0.0121(9) -0.0034(10)
C49 0.0313(12) 0.0486(14) 0.0382(12) -0.0015(11) 0.0061(10) -0.0016(10)
C50 0.0361(13) 0.0576(17) 0.0539(15) 0.0060(13) -0.0018(11) 0.0021(12)
C51 0.0470(15) 0.0694(18) 0.0378(13) -0.0068(12) 0.0024(11) -0.0020(13)
C52 0.0343(13) 0.077(2) 0.0474(14) -0.0033(13) 0.0107(11) -0.0045(12)

loop_
_atom_type_symbol
_atom_type_description
_atom_type_scat_dispersion_real
_atom_type_scat_dispersion_imag
_atom_type_scat_source
C C 0.0033 0.0016 'International Tables Vol C Tables 4.2.6.8 and 6.1.1.4'
H H 0.0000 0.0000 'International Tables Vol C Tables 4.2.6.8 and 6.1.1.4'
N N 0.0061 0.0033 'International Tables Vol C Tables 4.2.6.8 and 6.1.1.4'
B B 0.0013 0.0007 'International Tables Vol C Tables 4.2.6.8 and 6.1.1.4'

loop_
_geom_angle_atom_site_label_1
_geom_angle_atom_site_label_2
_geom_angle_atom_site_label_3
_geom_angle
C1 N1 B1 108.07(16)
C1 N1 C9 118.14(15)
B1 N1 C9 133.74(17)
C2 N2 B1 107.77(16)
C2 N2 C15 117.04(16)
B1 N2 C15 134.94(17)
N2 B1 N1 106.32(17)
N2 B1 C21 127.51(18)
N1 B1 C21 125.99(19)
C21 B2 C22 60.36(12)
C21 B2 B3 58.66(13)
C22 B2 B3 107.12(16)
C21 B2 B7 106.88(16)
C22 B2 B7 58.46(13)
B3 B2 B7 108.10(17)
C21 B2 B8 106.25(17)
C22 B2 B8 106.09(16)
B3 B2 B8 60.20(14)
B7 B2 B8 59.97(14)
C21 B2 H2 119.4(10)
C22 B2 H2 118.3(10)
B3 B2 H2 124.0(10)
B7 B2 H2 122.5(10)
B8 B2 H2 127.3(10)
C21 B3 B4 59.10(13)
C21 B3 B9 106.56(17)
B4 B3 B9 60.20(14)
C21 B3 B2 59.36(13)
B4 B3 B2 107.84(17)
B9 B3 B2 108.26(17)
C21 B3 B8 106.70(17)
B4 B3 B8 108.43(17)
B9 B3 B8 60.36(14)
B2 B3 B8 60.08(14)
C21 B3 H3 116.9(12)
B4 B3 H3 122.1(12)
B9 B3 H3 128.5(12)
B2 B3 H3 116.9(11)
B8 B3 H3 124.8(12)
C21 B4 B10 106.51(16)
C21 B4 B3 58.91(13)
B10 B4 B3 108.11(18)
C21 B4 B9 106.25(17)
B10 B4 B9 60.31(14)
B3 B4 B9 60.01(14)
C21 B4 B5 59.50(12)
B10 B4 B5 60.06(14)
B3 B4 B5 107.83(17)
B9 B4 B5 108.30(18)
C21 B4 H4 116.5(10)
B10 B4 H4 127.4(10)
B3 B4 H4 119.3(10)
B9 B4 H4 127.2(11)
B5 B4 H4 119.3(11)
C22 B5 C21 60.12(12)
C22 B5 B6 59.00(13)
C21 B5 B6 106.46(16)
C22 B5 B10 105.59(17)
C21 B5 B10 104.76(17)
B6 B5 B10 59.35(14)
C22 B5 B4 106.38(16)
C21 B5 B4 58.09(12)
B6 B5 B4 106.87(18)
B10 B5 B4 59.24(13)
C22 B5 H5 120.3(10)
C21 B5 H5 119.4(10)
B6 B5 H5 124.8(10)
B10 B5 H5 127.3(10)
B4 B5 H5 122.4(11)
C22 B6 B10 106.59(16)
C22 B6 B11 106.29(17)
B10 B6 B11 60.69(14)
C22 B6 B7 58.60(13)
B10 B6 B7 108.48(18)
B11 B6 B7 60.21(15)
C22 B6 B5 59.24(13)
B10 B6 B5 60.39(14)
B11 B6 B5 108.83(18)
B7 B6 B5 107.59(17)
C22 B6 H6 119.1(12)
B10 B6 H6 124.4(11)
B11 B6 H6 125.8(12)
B7 B6 H6 121.4(12)
B5 B6 H6 118.9(12)
C22 B7 B2 59.74(13)
C22 B7 B6 59.43(13)
B2 B7 B6 107.88(17)
C22 B7 B8 107.20(17)
B2 B7 B8 60.10(14)
B6 B7 B8 107.86(18)
C22 B7 B11 106.48(18)
B2 B7 B11 107.68(18)
B6 B7 B11 59.62(14)
B8 B7 B11 59.92(14)
C22 B7 H7 118.6(11)
B2 B7 H7 119.9(11)
B6 B7 H7 120.9(11)
B8 B7 H7 124.8(11)
B11 B7 H7 125.9(11)
B11 B8 B7 60.06(14)
B11 B8 B2 107.66(18)
B7 B8 B2 59.94(14)
B11 B8 B3 107.44(18)
B7 B8 B3 107.69(18)
B2 B8 B3 59.72(13)
B11 B8 B9 59.86(14)
B7 B8 B9 107.82(18)
B2 B8 B9 107.33(18)
B3 B8 B9 59.56(14)
B11 B8 H8 122.6(10)
B7 B8 H8 122.8(10)
B2 B8 H8 122.0(10)
B3 B8 H8 121.0(10)
B9 B8 H8 121.4(10)
B3 B9 B4 59.79(14)
B3 B9 B11 107.75(18)
B4 B9 B11 107.90(18)
B3 B9 B10 107.41(18)
B4 B9 B10 59.64(14)
B11 B9 B10 60.21(14)
B3 B9 B8 60.07(14)
B4 B9 B8 107.88(18)
B11 B9 B8 59.74(14)
B10 B9 B8 107.76(18)
B3 B9 H9 123.2(11)
B4 B9 H9 121.7(12)
B11 B9 H9 121.1(12)
B10 B9 H9 120.7(11)
B8 B9 H9 122.7(11)
B6 B10 B4 108.75(17)
B6 B10 B9 108.06(17)
B4 B10 B9 60.05(14)
B6 B10 B5 60.27(14)
B4 B10 B5 60.69(13)
B9 B10 B5 108.60(16)
B6 B10 B11 59.72(14)
B4 B10 B11 107.92(17)
B9 B10 B11 59.81(14)
B5 B10 B11 107.97(17)
B6 B10 H10 120.8(11)
B4 B10 H10 121.8(11)
B9 B10 H10 122.3(11)
B5 B10 H10 120.9(11)
B11 B10 H10 122.0(11)
B6 B11 B8 108.39(18)
B6 B11 B9 108.09(18)
B8 B11 B9 60.39(14)
B6 B11 B7 60.17(14)
B8 B11 B7 60.03(14)
B9 B11 B7 108.22(17)
B6 B11 B10 59.59(14)
B8 B11 B10 108.10(18)
B9 B11 B10 59.98(14)
B7 B11 B10 107.57(18)
B6 B11 H11 118.8(11)
B8 B11 H11 122.4(11)
B9 B11 H11 125.1(11)
B7 B11 H11 118.8(11)
B10 B11 H11 123.2(11)
C2 C1 C6 121.50(19)
C2 C1 N1 108.71(16)
C6 C1 N1 129.80(18)
C1 C2 C3 120.17(18)
C1 C2 N2 109.12(17)
C3 C2 N2 130.71(18)
C2 C3 C4 119.09(19)
C2 C3 H3A 120.5
C4 C3 H3A 120.5
C3 C4 C5 120.76(19)
C3 C4 C7 119.42(19)
C5 C4 C7 119.79(18)
C6 C5 C4 119.78(19)
C6 C5 C8 119.98(19)
C4 C5 C8 120.23(19)
C1 C6 C5 118.69(19)
C1 C6 H6A 120.7
C5 C6 H6A 120.7
C4 C7 H7A 109.5
C4 C7 H7B 109.5
H7A C7 H7B 109.5
C4 C7 H7C 109.5
H7A C7 H7C 109.5
H7B C7 H7C 109.5
C5 C8 H8A 109.5
C5 C8 H8B 109.5
H8A C8 H8B 109.5
C5 C8 H8C 109.5
H8A C8 H8C 109.5
H8B C8 H8C 109.5
C14 C9 C10 119.78(19)
C14 C9 N1 120.32(18)
C10 C9 N1 119.87(18)
C11 C10 C9 120.3(2)
C11 C10 H10A 119.9
C9 C10 H10A 119.9
C10 C11 C12 119.8(2)
C10 C11 H11A 120.1
C12 C11 H11A 120.1
C13 C12 C11 119.9(2)
C13 C12 H12A 120.1
C11 C12 H12A 120.1
C12 C13 C14 120.5(2)
C12 C13 H13A 119.7
C14 C13 H13A 119.7
C9 C14 C13 119.6(2)
C9 C14 H14A 120.2
C13 C14 H14A 120.2
C16 C15 C20 119.51(18)
C16 C15 N2 121.01(17)
C20 C15 N2 119.21(17)
C15 C16 C17 120.25(19)
C15 C16 H16A 119.9
C17 C16 H16A 119.9
C18 C17 C16 120.4(2)
C18 C17 H17A 119.8
C16 C17 H17A 119.8
C17 C18 C19 119.6(2)
C17 C18 H18A 120.2
C19 C18 H18A 120.2
C18 C19 C20 120.2(2)
C18 C19 H19A 119.9
C20 C19 H19A 119.9
C19 C20 C15 120.0(2)
C19 C20 H20A 120.0
C15 C20 H20A 120.0
B1 C21 B3 116.82(16)
B1 C21 B4 117.38(16)
B3 C21 B4 61.99(13)
B1 C21 B2 119.92(16)
B3 C21 B2 61.98(13)
B4 C21 B2 112.28(16)
B1 C21 C22 124.90(16)
B3 C21 C22 109.61(15)
B4 C21 C22 109.51(14)
B2 C21 C22 60.19(12)
B1 C21 B5 120.65(17)
B3 C21 B5 112.67(16)
B4 C21 B5 62.41(13)
B2 C21 B5 110.97(15)
C22 C21 B5 59.74(12)
C23 C22 B7 119.78(17)
C23 C22 B6 121.12(16)
B7 C22 B6 61.98(14)
C23 C22 B5 119.78(17)
B7 C22 B5 112.38(17)
B6 C22 B5 61.76(13)
C23 C22 B2 118.95(16)
B7 C22 B2 61.80(13)
B6 C22 B2 111.56(16)
B5 C22 B2 110.68(16)
C23 C22 C21 121.77(16)
B7 C22 C21 108.80(16)
B6 C22 C21 108.64(15)
B5 C22 C21 60.14(12)
B2 C22 C21 59.44(12)
C24 C23 C25 109.00(18)
C24 C23 C26 107.52(18)
C25 C23 C26 108.20(18)
C24 C23 C22 112.06(17)
C25 C23 C22 111.29(18)
C26 C23 C22 108.63(17)
C23 C24 H24A 109.5
C23 C24 H24B 109.5
H24A C24 H24B 109.5
C23 C24 H24C 109.5
H24A C24 H24C 109.5
H24B C24 H24C 109.5
C23 C25 H25A 109.5
C23 C25 H25B 109.5
H25A C25 H25B 109.5
C23 C25 H25C 109.5
H25A C25 H25C 109.5
H25B C25 H25C 109.5
C23 C26 H26A 109.5
C23 C26 H26B 109.5
H26A C26 H26B 109.5
C23 C26 H26C 109.5
H26A C26 H26C 109.5
H26B C26 H26C 109.5
C27 N3 B12 108.67(17)
C27 N3 C35 117.86(16)
B12 N3 C35 133.46(18)
C28 N4 B12 107.80(16)
C28 N4 C41 117.66(16)
B12 N4 C41 134.46(17)
N3 B12 N4 106.11(18)
N3 B12 C47 126.3(2)
N4 B12 C47 127.31(19)
C47 B13 C48 60.03(12)
C47 B13 B14 58.77(13)
C48 B13 B14 106.84(17)
C47 B13 B19 105.87(17)
C48 B13 B19 106.28(17)
B14 B13 B19 59.50(14)
C47 B13 B18 106.63(17)
C48 B13 B18 58.74(14)
B14 B13 B18 107.48(17)
B19 B13 B18 60.05(15)
C47 B13 H13 119.7(10)
C48 B13 H13 119.7(10)
B14 B13 H13 123.2(10)
B19 B13 H13 126.5(10)
B18 B13 H13 123.4(10)
C47 B14 B19 107.04(17)
C47 B14 B15 58.97(13)
B19 B14 B15 108.82(18)
C47 B14 B20 106.23(17)
B19 B14 B20 60.91(14)
B15 B14 B20 59.85(14)
C47 B14 B13 59.47(13)
B19 B14 B13 60.29(14)
B15 B14 B13 107.96(17)
B20 B14 B13 108.61(18)
C47 B14 H14 117.1(11)
B19 B14 H14 125.7(11)
B15 B14 H14 120.1(11)
B20 B14 H14 127.1(11)
B13 B14 H14 118.7(11)
C47 B15 B21 106.42(17)
C47 B15 B20 106.57(17)
B21 B15 B20 60.16(14)
C47 B15 B14 59.16(13)
B21 B15 B14 107.96(18)
B20 B15 B14 60.09(14)
C47 B15 B16 58.90(13)
B21 B15 B16 60.26(14)
B20 B15 B16 108.21(18)
B14 B15 B16 107.37(17)
C47 B15 H15 116.6(10)
B21 B15 H15 126.9(10)
B20 B15 H15 127.4(10)
B14 B15 H15 120.0(10)
B16 B15 H15 119.0(10)
C47 B16 C48 60.35(12)
C47 B16 B17 106.99(17)
C48 B16 B17 59.32(13)
C47 B16 B21 105.25(17)
C48 B16 B21 105.90(17)
B17 B16 B21 59.20(14)
C47 B16 B15 58.56(13)
C48 B16 B15 106.87(17)
B17 B16 B15 106.82(18)
B21 B16 B15 59.12(14)
C47 B16 H16 119.6(11)
C48 B16 H16 119.7(11)
B17 B16 H16 123.9(12)
B21 B16 H16 127.0(11)
B15 B16 H16 123.1(12)
C48 B17 B21 106.76(17)
C48 B17 B22 106.36(17)
B21 B17 B22 60.85(15)
C48 B17 B16 59.00(13)
B21 B17 B16 60.60(14)
B22 B17 B16 108.95(18)
C48 B17 B18 58.82(13)
B21 B17 B18 108.63(18)
B22 B17 B18 60.06(14)
B16 B17 B18 107.57(17)
C48 B17 H17 117.4(10)
B21 B17 H17 125.2(10)
B22 B17 H17 127.3(10)
B16 B17 H17 118.0(11)
B18 B17 H17 121.1(10)
C48 B18 B22 106.50(17)
C48 B18 B17 59.38(14)
B22 B18 B17 59.67(14)
C48 B18 B13 59.40(13)
B22 B18 B13 107.87(18)
B17 B18 B13 107.65(18)
C48 B18 B19 106.70(17)
B22 B18 B19 60.18(15)
B17 B18 B19 107.81(18)
B13 B18 B19 59.93(14)
C48 B18 H18 117.5(10)
B22 B18 H18 126.9(10)
B17 B18 H18 120.9(10)
B13 B18 H18 119.1(10)
B19 B18 H18 125.7(11)
B14 B19 B13 60.21(14)
B14 B19 B18 108.02(18)
B13 B19 B18 60.02(14)
B14 B19 B22 107.42(18)
B13 B19 B22 107.59(19)
B18 B19 B22 59.72(14)
B14 B19 B20 59.76(14)
B13 B19 B20 107.65(18)
B18 B19 B20 107.29(18)
B22 B19 B20 59.43(14)
B14 B19 H19 122.4(11)
B13 B19 H19 119.5(11)
B18 B19 H19 119.8(11)
B22 B19 H19 123.1(11)
B20 B19 H19 124.8(11)
B15 B20 B21 59.80(14)
B15 B20 B22 108.31(18)
B21 B20 B22 60.55(15)
B15 B20 B14 60.06(14)
B21 B20 B14 107.64(18)
B22 B20 B14 107.52(18)
B15 B20 B19 107.73(17)
B21 B20 B19 108.12(18)
B22 B20 B19 59.98(15)
B14 B20 B19 59.33(14)
B15 B20 H20 120.7(11)
B21 B20 H20 120.4(11)
B22 B20 H20 121.7(11)
B14 B20 H20 122.9(11)
B19 B20 H20 123.3(11)
B17 B21 B15 108.81(17)
B17 B21 B20 108.12(18)
B15 B21 B20 60.04(14)
B17 B21 B16 60.20(14)
B15 B21 B16 60.62(14)
B20 B21 B16 108.40(17)
B17 B21 B22 59.80(15)
B15 B21 B22 107.90(18)
B20 B21 B22 59.78(15)
B16 B21 B22 107.80(17)
B17 B21 H21 120.8(11)
B15 B21 H21 120.5(11)
B20 B21 H21 123.4(11)
B16 B21 H21 119.2(11)
B22 B21 H21 124.0(11)
B17 B22 B20 107.68(19)
B17 B22 B18 60.27(15)
B20 B22 B18 108.51(18)
B17 B22 B19 108.23(18)
B20 B22 B19 60.58(15)
B18 B22 B19 60.10(14)
B17 B22 B21 59.36(15)
B20 B22 B21 59.67(15)
B18 B22 B21 107.62(18)
B19 B22 B21 107.91(18)
B17 B22 H22 119.7(12)
B20 B22 H22 125.5(12)
B18 B22 H22 117.2(12)
B19 B22 H22 120.8(12)
B21 B22 H22 125.2(12)
C32 C27 C28 121.54(19)
C32 C27 N3 130.11(19)
C28 C27 N3 108.27(17)
C29 C28 C27 119.82(19)
C29 C28 N4 131.04(19)
C27 C28 N4 109.13(18)
C28 C29 C30 119.8(2)
C28 C29 H29 120.1
C30 C29 H29 120.1
C29 C30 C31 120.0(2)
C29 C30 C33 119.5(2)
C31 C30 C33 120.51(19)
C32 C31 C30 119.74(19)
C32 C31 C34 119.27(19)
C30 C31 C34 120.97(19)
C27 C32 C31 119.06(19)
C27 C32 H32 120.5
C31 C32 H32 120.5
C30 C33 H33A 109.5
C30 C33 H33B 109.5
H33A C33 H33B 109.5
C30 C33 H33C 109.5
H33A C33 H33C 109.5
H33B C33 H33C 109.5
C31 C34 H34A 109.5
C31 C34 H34B 109.5
H34A C34 H34B 109.5
C31 C34 H34C 109.5
H34A C34 H34C 109.5
H34B C34 H34C 109.5
C40 C35 C36 120.08(19)
C40 C35 N3 120.50(18)
C36 C35 N3 119.39(18)
C37 C36 C35 120.0(2)
C37 C36 H36 120.0
C35 C36 H36 120.0
C38 C37 C36 119.8(2)
C38 C37 H37 120.1
C36 C37 H37 120.1
C37 C38 C39 119.7(2)
C37 C38 H38 120.1
C39 C38 H38 120.1
C40 C39 C38 121.0(2)
C40 C39 H39 119.5
C38 C39 H39 119.5
C39 C40 C35 119.37(19)
C39 C40 H40 120.3
C35 C40 H40 120.3
C46 C41 C42 119.72(19)
C46 C41 N4 119.56(18)
C42 C41 N4 120.48(18)
C43 C42 C41 119.9(2)
C43 C42 H42 120.0
C41 C42 H42 120.0
C44 C43 C42 120.4(2)
C44 C43 H43 119.8
C42 C43 H43 119.8
C43 C44 C45 119.8(2)
C43 C44 H44 120.1
C45 C44 H44 120.1
C46 C45 C44 120.2(2)
C46 C45 H45 119.9
C44 C45 H45 119.9
C45 C46 C41 120.0(2)
C45 C46 H46 120.0
C41 C46 H46 120.0
B12 C47 B15 116.48(17)
B12 C47 B14 116.60(17)
B15 C47 B14 61.87(14)
B12 C47 B16 120.61(18)
B15 C47 B16 62.54(13)
B14 C47 B16 112.47(16)
B12 C47 B13 120.54(17)
B15 C47 B13 112.16(17)
B14 C47 B13 61.76(14)
B16 C47 B13 110.91(16)
B12 C47 C48 125.80(16)
B15 C47 C48 109.65(15)
B14 C47 C48 109.18(16)
B16 C47 C48 59.89(12)
B13 C47 C48 59.99(13)
C49 C48 B18 119.97(17)
C49 C48 B16 119.50(18)
B18 C48 B16 112.16(17)
C49 C48 B17 120.80(17)
B18 C48 B17 61.80(14)
B16 C48 B17 61.68(14)
C49 C48 B13 119.30(17)
B18 C48 B13 61.86(14)
B16 C48 B13 110.79(16)
B17 C48 B13 111.55(17)
C49 C48 C47 121.92(17)
B18 C48 C47 109.06(16)
B16 C48 C47 59.76(12)
B17 C48 C47 108.37(15)
B13 C48 C47 59.98(13)
C52 C49 C50 108.2(2)
C52 C49 C51 108.31(19)
C50 C49 C51 108.05(19)
C52 C49 C48 108.35(18)
C50 C49 C48 112.43(18)
C51 C49 C48 111.41(19)
C49 C50 H50A 109.5
C49 C50 H50B 109.5
H50A C50 H50B 109.5
C49 C50 H50C 109.5
H50A C50 H50C 109.5
H50B C50 H50C 109.5
C49 C51 H51A 109.5
C49 C51 H51B 109.5
H51A C51 H51B 109.5
C49 C51 H51C 109.5
H51A C51 H51C 109.5
H51B C51 H51C 109.5
C49 C52 H52A 109.5
C49 C52 H52B 109.5
H52A C52 H52B 109.5
C49 C52 H52C 109.5
H52A C52 H52C 109.5
H52B C52 H52C 109.5

loop_
_geom_bond_atom_site_label_1
_geom_bond_atom_site_label_2
_geom_bond_distance
N1 C1 1.411(3)
N1 B1 1.441(3)
N1 C9 1.441(3)
N2 C2 1.415(2)
N2 B1 1.437(3)
N2 C15 1.446(2)
B1 C21 1.597(3)
B2 C21 1.727(3)
B2 C22 1.740(3)
B2 B3 1.772(3)
B2 B7 1.776(3)
B2 B8 1.779(4)
B2 H2 1.086(19)
B3 C21 1.715(3)
B3 B4 1.768(3)
B3 B9 1.772(3)
B3 B8 1.781(4)
B3 H3 1.07(2)
B4 C21 1.718(3)
B4 B10 1.768(3)
B4 B9 1.775(4)
B4 B5 1.794(3)
B4 H4 1.09(2)
B5 C22 1.737(3)
B5 C21 1.744(3)
B5 B6 1.781(3)
B5 B10 1.783(3)
B5 H5 1.10(2)
B6 C22 1.732(3)
B6 B10 1.764(3)
B6 B11 1.766(4)
B6 B7 1.776(4)
B6 H6 1.06(2)
B7 C22 1.717(3)
B7 B8 1.776(4)
B7 B11 1.777(4)
B7 H7 1.10(2)
B8 B11 1.775(3)
B8 B9 1.786(4)
B8 H8 1.11(2)
B9 B11 1.777(4)
B9 B10 1.780(4)
B9 H9 1.09(2)
B10 B11 1.784(4)
B10 H10 1.09(2)
B11 H11 1.14(2)
C1 C2 1.387(3)
C1 C6 1.390(3)
C2 C3 1.390(3)
C3 C4 1.392(3)
C3 H3A 0.9500
C4 C5 1.405(3)
C4 C7 1.511(3)
C5 C6 1.399(3)
C5 C8 1.512(3)
C6 H6A 0.9500
C7 H7A 0.9800
C7 H7B 0.9800
C7 H7C 0.9800
C8 H8A 0.9800
C8 H8B 0.9800
C8 H8C 0.9800
C9 C14 1.382(3)
C9 C10 1.387(3)
C10 C11 1.381(3)
C10 H10A 0.9500
C11 C12 1.387(3)
C11 H11A 0.9500
C12 C13 1.374(3)
C12 H12A 0.9500
C13 C14 1.389(3)
C13 H13A 0.9500
C14 H14A 0.9500
C15 C16 1.382(3)
C15 C20 1.387(3)
C16 C17 1.385(3)
C16 H16A 0.9500
C17 C18 1.377(3)
C17 H17A 0.9500
C18 C19 1.384(3)
C18 H18A 0.9500
C19 C20 1.386(3)
C19 H19A 0.9500
C20 H20A 0.9500
C21 C22 1.743(3)
C22 C23 1.571(3)
C23 C24 1.527(3)
C23 C25 1.531(3)
C23 C26 1.539(3)
C24 H24A 0.9800
C24 H24B 0.9800
C24 H24C 0.9800
C25 H25A 0.9800
C25 H25B 0.9800
C25 H25C 0.9800
C26 H26A 0.9800
C26 H26B 0.9800
C26 H26C 0.9800
N3 C27 1.409(3)
N3 B12 1.432(3)
N3 C35 1.439(3)
N4 C28 1.412(3)
N4 B12 1.440(3)
N4 C41 1.441(3)
B12 C47 1.595(3)
B13 C47 1.737(3)
B13 C48 1.737(3)
B13 B14 1.777(3)
B13 B19 1.778(4)
B13 B18 1.780(4)
B13 H13 1.089(19)
B14 C47 1.725(3)
B14 B19 1.764(4)
B14 B15 1.771(4)
B14 B20 1.772(3)
B14 H14 1.04(2)
B15 C47 1.721(3)
B15 B21 1.763(4)
B15 B20 1.768(4)
B15 B16 1.790(3)
B15 H15 1.14(2)
B16 C47 1.728(3)
B16 C48 1.730(3)
B16 B17 1.777(4)
B16 B21 1.784(3)
B16 H16 1.08(2)
B17 C48 1.736(3)
B17 B21 1.759(4)
B17 B22 1.767(4)
B17 B18 1.777(4)
B17 H17 1.11(2)
B18 C48 1.725(3)
B18 B22 1.774(4)
B18 B19 1.780(4)
B18 H18 1.16(2)
B19 B22 1.782(4)
B19 B20 1.792(4)
B19 H19 1.13(2)
B20 B21 1.770(4)
B20 B22 1.772(4)
B20 H20 1.10(2)
B21 B22 1.785(4)
B21 H21 1.10(2)
B22 H22 1.06(2)
C27 C32 1.381(3)
C27 C28 1.391(3)
C28 C29 1.384(3)
C29 C30 1.392(3)
C29 H29 0.9500
C30 C31 1.413(3)
C30 C33 1.503(3)
C31 C32 1.396(3)
C31 C34 1.507(3)
C32 H32 0.9500
C33 H33A 0.9800
C33 H33B 0.9800
C33 H33C 0.9800
C34 H34A 0.9800
C34 H34B 0.9800
C34 H34C 0.9800
C35 C40 1.390(3)
C35 C36 1.390(3)
C36 C37 1.384(3)
C36 H36 0.9500
C37 C38 1.382(3)
C37 H37 0.9500
C38 C39 1.390(3)
C38 H38 0.9500
C39 C40 1.369(3)
C39 H39 0.9500
C40 H40 0.9500
C41 C46 1.386(3)
C41 C42 1.386(3)
C42 C43 1.385(3)
C42 H42 0.9500
C43 C44 1.375(3)
C43 H43 0.9500
C44 C45 1.388(3)
C44 H44 0.9500
C45 C46 1.382(3)
C45 H45 0.9500
C46 H46 0.9500
C47 C48 1.738(3)
C48 C49 1.573(3)
C49 C52 1.520(3)
C49 C50 1.522(3)
C49 C51 1.534(3)
C50 H50A 0.9800
C50 H50B 0.9800
C50 H50C 0.9800
C51 H51A 0.9800
C51 H51B 0.9800
C51 H51C 0.9800
C52 H52A 0.9800
C52 H52B 0.9800
C52 H52C 0.9800
